data_4083949
loop_
_publ_author_name
'N\'u\~nez, Rosario'
'Gonz\'alez-Campo, Ar\'antzazu'
'Vi\~nas, Clara'
'Teixidor, Francesc'
'Sillanp\"a\"a, Reijo'
'Kivek\"as, Raikko'

_publ_section_title
;
 Boron-Functionalized Carbosilanes:&#x00A0; Insertion of Carborane
 Clusters into Peripheral Silicon Atoms of Carbosilane Compounds
;
_journal_issue 26
_journal_name_full Organometallics
_journal_page_first 6351
_journal_paper_doi 10.1021/om050651+
_journal_volume 24
_journal_year 2005
_chemical_formula_moiety 'C10 H22 B10 Si'
_chemical_formula_sum 'C10 H22 B10 Si'
_chemical_formula_weight 278.47
_chemical_name_systematic
; 
 ? 
;
_space_group_IT_number 14
_symmetry_cell_setting monoclinic
_symmetry_space_group_name_Hall '-P 2yn'
_symmetry_space_group_name_H-M 'P 1 21/n 1'
_atom_sites_solution_hydrogens geom
_atom_sites_solution_primary direct
_atom_sites_solution_secondary difmap
_audit_creation_method SHELXL-97
_cell_angle_alpha 90.00
_cell_angle_beta 107.739(2)
_cell_angle_gamma 90.00
_cell_formula_units_Z 4
_cell_length_a 13.6454(8)
_cell_length_b 6.9216(2)
_cell_length_c 18.1622(10)
_cell_measurement_reflns_used 2860
_cell_measurement_temperature 173(2)
_cell_measurement_theta_max 24.407
_cell_measurement_theta_min 0.407
_cell_volume 1633.82(14)
_computing_cell_refinement 'HKL Scalepack (Otwinowsky & Minor, 1997)'
_computing_data_collection 'Collect (Nonius BV, 1997-2000)'
_computing_data_reduction
;
HKL Denzo and Scalepack (Otwinowsky & Minor, 1997)
;
_computing_molecular_graphics 'SHELXTL/PC (Sheldrick, 1990)'
_computing_publication_material 'SHELXL-97 (Sheldrick, 1997)'
_computing_structure_refinement 'SHELXL-97 (Sheldrick, 1997)'
_computing_structure_solution 'SHELXS-97 (Sheldrick, 1990)'
_diffrn_ambient_temperature 173(2)
_diffrn_detector 'CCD plate'
_diffrn_detector_area_resol_mean 9
_diffrn_measured_fraction_theta_full 0.997
_diffrn_measured_fraction_theta_max 0.997
_diffrn_measurement_device '95mm CCD camera on \k-goniostat'
_diffrn_measurement_device_type KappaCCD
_diffrn_measurement_method '\f scans, and \w scans with \k offsets'
_diffrn_radiation_monochromator 'horizonally mounted graphite crystal'
_diffrn_radiation_probe x-ray
_diffrn_radiation_type Mok\a
_diffrn_radiation_wavelength 0.71073
_diffrn_reflns_av_R_equivalents 0.0369
_diffrn_reflns_av_sigmaI/netI 0.0503
_diffrn_reflns_limit_h_max 15
_diffrn_reflns_limit_h_min -15
_diffrn_reflns_limit_k_max 8
_diffrn_reflns_limit_k_min -7
_diffrn_reflns_limit_l_max 20
_diffrn_reflns_limit_l_min -21
_diffrn_reflns_number 4808
_diffrn_reflns_theta_full 24.41
_diffrn_reflns_theta_max 24.41
_diffrn_reflns_theta_min 3.13
_diffrn_source 'Enraf Nonius FR590'
_diffrn_standards_decay_% <1
_diffrn_standards_number 0
_exptl_absorpt_coefficient_mu 0.124
_exptl_absorpt_correction_type none
_exptl_crystal_colour colourless
_exptl_crystal_density_diffrn 1.132
_exptl_crystal_density_meas ?
_exptl_crystal_density_method 'not measured'
_exptl_crystal_description plate
_exptl_crystal_F_000 584
_exptl_crystal_size_max 0.32
_exptl_crystal_size_mid 0.28
_exptl_crystal_size_min 0.12
_refine_diff_density_max 0.248
_refine_diff_density_min -0.269
_refine_diff_density_rms 0.044
_refine_ls_extinction_method none
_refine_ls_goodness_of_fit_ref 1.027
_refine_ls_hydrogen_treatment constr
_refine_ls_matrix_type full
_refine_ls_number_parameters 196
_refine_ls_number_reflns 2674
_refine_ls_number_restraints 0
_refine_ls_restrained_S_all 1.027
_refine_ls_R_factor_all 0.0639
_refine_ls_R_factor_gt 0.0423
_refine_ls_shift/su_max 0.000
_refine_ls_shift/su_mean 0.000
_refine_ls_structure_factor_coef Fsqd
_refine_ls_weighting_details
;
 w=1/[\s^2^(Fo^2^)+(0.0509P)^2^+0.6894P] where P=(Fo^2^+2Fc^2^)/3 
;
_refine_ls_weighting_scheme calc
_refine_ls_wR_factor_gt 0.1016
_refine_ls_wR_factor_ref 0.1108
_reflns_number_gt 2031
_reflns_number_total 2674
_reflns_threshold_expression >2sigma(I)
_cod_data_source_file om050651%2Bsi20050729_114837.cif
_cod_data_source_block compound_5
_cod_depositor_comments
;
The following automatic conversions were performed:

'_exptl_crystal_density_meas' value 'not measured' was changed to '?'
- the value is perceived as not measured.

Automatic conversion script
Id: cif_fix_values 3008 2015-01-20 13:52:24Z robertas 
;
_cod_original_sg_symbol_H-M 'P 21/n'
_cod_database_code 4083949

loop_
_symmetry_equiv_pos_as_xyz
'x, y, z'
'-x+1/2, y+1/2, -z+1/2'
'-x, -y, -z'
'x-1/2, -y-1/2, z-1/2'

loop_
_atom_site_label
_atom_site_type_symbol
_atom_site_fract_x
_atom_site_fract_y
_atom_site_fract_z
_atom_site_U_iso_or_equiv
_atom_site_adp_type
_atom_site_occupancy
_atom_site_calc_flag
_atom_site_refinement_flags
Si Si 0.58372(5) 0.72936(8) 0.17900(3) 0.02604(19) Uani 1 d .
H H 0.5882(16) 0.640(3) 0.2503(12) 0.029(6) Uiso 1 d .
C1 C 0.44336(15) 0.8074(3) 0.13548(11) 0.0195(5) Uani 1 d .
C2 C 0.38603(15) 0.9428(3) 0.18901(11) 0.0196(5) Uani 1 d .
B3 B 0.41681(19) 1.0470(3) 0.11203(14) 0.0218(5) Uani 1 d .
H3 H 0.4777 1.1599 0.1188 0.026 Uiso 1 calc R
B4 B 0.39471(19) 0.8665(3) 0.03965(14) 0.0237(6) Uani 1 d .
H4 H 0.4404 0.8604 -0.0021 0.028 Uiso 1 calc R
B5 B 0.35493(19) 0.6535(3) 0.07653(14) 0.0251(6) Uani 1 d .
H5 H 0.3743 0.5066 0.0592 0.030 Uiso 1 calc R
B6 B 0.35302(19) 0.7022(3) 0.17176(14) 0.0234(6) Uani 1 d .
H6 H 0.3723 0.5886 0.2178 0.028 Uiso 1 calc R
B7 B 0.29819(19) 1.0965(3) 0.13053(15) 0.0263(6) Uani 1 d .
H7 H 0.2799 1.2431 0.1490 0.032 Uiso 1 calc R
B8 B 0.30119(19) 1.0491(4) 0.03475(14) 0.0271(6) Uani 1 d .
H8 H 0.2844 1.1647 -0.0105 0.033 Uiso 1 calc R
B9 B 0.2623(2) 0.8042(4) 0.01214(15) 0.0295(6) Uani 1 d .
H9 H 0.2197 0.7578 -0.0482 0.035 Uiso 1 calc R
B10 B 0.2364(2) 0.7011(4) 0.09469(15) 0.0287(6) Uani 1 d .
H10 H 0.1768 0.5862 0.0890 0.034 Uiso 1 calc R
B11 B 0.25897(19) 0.8822(3) 0.16744(15) 0.0264(6) Uani 1 d .
H11 H 0.2149 0.8869 0.2103 0.032 Uiso 1 calc R
B12 B 0.2024(2) 0.9461(4) 0.06851(15) 0.0297(6) Uani 1 d .
H12 H 0.1202 0.9931 0.0453 0.036 Uiso 1 calc R
C15 C 0.61294(19) 0.5514(3) 0.11272(15) 0.0385(6) Uani 1 d .
H15A H 0.5966 0.6072 0.0608 0.058 Uiso 1 calc R
H15B H 0.5715 0.4348 0.1109 0.058 Uiso 1 calc R
H15C H 0.6862 0.5178 0.1313 0.058 Uiso 1 calc R
C16 C 0.67132(18) 0.9400(4) 0.19267(16) 0.0458(7) Uani 1 d .
H16A H 0.7428 0.8961 0.2134 0.069 Uiso 1 calc R
H16B H 0.6559 1.0309 0.2290 0.069 Uiso 1 calc R
H16C H 0.6616 1.0043 0.1429 0.069 Uiso 1 calc R
C17 C 0.44868(15) 1.0031(3) 0.26927(12) 0.0220(5) Uani 1 d .
C18 C 0.46296(17) 0.8790(3) 0.33212(12) 0.0270(5) Uani 1 d .
H18 H 0.4327 0.7541 0.3247 0.032 Uiso 1 calc R
C19 C 0.52114(17) 0.9370(3) 0.40537(13) 0.0333(6) Uani 1 d .
H19 H 0.5310 0.8510 0.4478 0.040 Uiso 1 calc R
C20 C 0.56478(18) 1.1179(4) 0.41735(14) 0.0381(6) Uani 1 d .
H20 H 0.6057 1.1557 0.4676 0.046 Uiso 1 calc R
C21 C 0.54884(19) 1.2439(4) 0.35606(14) 0.0388(6) Uani 1 d .
H21 H 0.5777 1.3700 0.3644 0.047 Uiso 1 calc R
C22 C 0.49090(18) 1.1879(3) 0.28227(13) 0.0315(5) Uani 1 d .
H22 H 0.4800 1.2759 0.2404 0.038 Uiso 1 calc R

loop_
_atom_site_aniso_label
_atom_site_aniso_U_11
_atom_site_aniso_U_22
_atom_site_aniso_U_33
_atom_site_aniso_U_23
_atom_site_aniso_U_13
_atom_site_aniso_U_12
Si 0.0243(3) 0.0277(3) 0.0269(3) -0.0015(3) 0.0089(3) 0.0030(3)
C1 0.0244(11) 0.0172(10) 0.0184(11) -0.0019(8) 0.0089(9) -0.0024(8)
C2 0.0226(11) 0.0180(10) 0.0206(11) 0.0012(8) 0.0100(9) 0.0020(9)
B3 0.0262(13) 0.0177(12) 0.0219(13) 0.0016(10) 0.0077(11) -0.0026(10)
B4 0.0264(13) 0.0245(13) 0.0199(13) -0.0005(10) 0.0063(11) -0.0086(11)
B5 0.0277(14) 0.0236(12) 0.0252(14) -0.0045(10) 0.0100(11) -0.0100(11)
B6 0.0286(14) 0.0199(12) 0.0252(14) 0.0001(10) 0.0134(11) -0.0044(10)
B7 0.0242(13) 0.0245(13) 0.0281(14) 0.0059(11) 0.0048(11) 0.0043(11)
B8 0.0288(14) 0.0282(14) 0.0212(14) 0.0037(11) 0.0028(11) -0.0030(11)
B9 0.0292(14) 0.0344(15) 0.0241(14) -0.0004(11) 0.0069(11) -0.0075(11)
B10 0.0264(14) 0.0307(14) 0.0303(14) 0.0012(11) 0.0104(11) -0.0095(11)
B11 0.0223(13) 0.0304(13) 0.0287(14) 0.0041(11) 0.0112(11) 0.0003(11)
B12 0.0207(13) 0.0347(15) 0.0310(15) 0.0040(12) 0.0040(11) -0.0011(11)
C15 0.0362(14) 0.0353(13) 0.0501(16) -0.0099(12) 0.0220(12) 0.0002(11)
C16 0.0258(13) 0.0438(15) 0.0626(19) -0.0171(13) 0.0059(13) -0.0042(12)
C17 0.0216(11) 0.0225(11) 0.0227(12) -0.0026(9) 0.0080(9) 0.0036(9)
C18 0.0280(12) 0.0306(12) 0.0235(12) 0.0000(9) 0.0095(10) 0.0043(10)
C19 0.0299(13) 0.0466(15) 0.0225(13) 0.0032(11) 0.0067(11) 0.0106(11)
C20 0.0295(13) 0.0558(16) 0.0259(13) -0.0117(12) 0.0038(11) 0.0018(12)
C21 0.0412(14) 0.0370(14) 0.0355(14) -0.0142(11) 0.0076(11) -0.0060(11)
C22 0.0397(13) 0.0261(12) 0.0273(13) -0.0038(10) 0.0080(11) 0.0011(10)

loop_
_atom_type_symbol
_atom_type_description
_atom_type_scat_dispersion_real
_atom_type_scat_dispersion_imag
_atom_type_scat_source
C C 0.0033 0.0016 'International Tables Vol C Tables 4.2.6.8 and 6.1.1.4'
H H 0.0000 0.0000 'International Tables Vol C Tables 4.2.6.8 and 6.1.1.4'
B B 0.0013 0.0007 'International Tables Vol C Tables 4.2.6.8 and 6.1.1.4'
Si Si 0.0817 0.0704 'International Tables Vol C Tables 4.2.6.8 and 6.1.1.4'

loop_
_geom_angle_atom_site_label_1
_geom_angle_atom_site_label_2
_geom_angle_atom_site_label_3
_geom_angle
C15 Si C16 110.67(12)
C15 Si C1 107.84(10)
C16 Si C1 110.91(10)
C15 Si H 110.1(8)
C16 Si H 112.0(8)
C1 Si H 105.1(8)
C2 C1 B4 110.21(15)
C2 C1 B5 109.85(15)
B4 C1 B5 62.19(13)
C2 C1 B3 60.84(12)
B4 C1 B3 62.07(13)
B5 C1 B3 112.82(16)
C2 C1 B6 60.54(12)
B4 C1 B6 112.83(16)
B5 C1 B6 61.88(13)
B3 C1 B6 112.30(16)
C2 C1 Si 119.71(13)
B4 C1 Si 121.09(14)
B5 C1 Si 120.48(14)
B3 C1 Si 118.83(13)
B6 C1 Si 117.69(13)
C17 C2 C1 118.75(16)
C17 C2 B11 121.78(17)
C1 C2 B11 110.15(15)
C17 C2 B7 120.82(16)
C1 C2 B7 110.19(15)
B11 C2 B7 62.62(13)
C17 C2 B6 118.82(16)
C1 C2 B6 60.39(12)
B11 C2 B6 62.09(13)
B7 C2 B6 113.10(16)
C17 C2 B3 117.32(16)
C1 C2 B3 60.17(12)
B11 C2 B3 113.27(16)
B7 C2 B3 62.38(13)
B6 C2 B3 111.61(15)
C1 B3 C2 58.99(11)
C1 B3 B8 105.91(16)
C2 B3 B8 105.49(17)
C1 B3 B4 58.68(12)
C2 B3 B4 106.05(15)
B8 B3 B4 60.41(14)
C1 B3 B7 105.83(16)
C2 B3 B7 58.10(12)
B8 B3 B7 60.35(14)
B4 B3 B7 108.43(17)
C1 B3 H3 123.4
C2 B3 H3 123.7
B8 B3 H3 122.4
B4 B3 H3 121.8
B7 B3 H3 122.1
C1 B4 B5 59.03(13)
C1 B4 B3 59.25(12)
B5 B4 B3 107.99(17)
C1 B4 B9 105.91(17)
B5 B4 B9 60.07(14)
B3 B4 B9 108.00(18)
C1 B4 B8 105.70(17)
B5 B4 B8 108.19(17)
B3 B4 B8 59.57(13)
B9 B4 B8 60.36(14)
C1 B4 H4 123.8
B5 B4 H4 121.5
B3 B4 H4 121.7
B9 B4 H4 121.9
B8 B4 H4 122.2
C1 B5 B6 59.30(13)
C1 B5 B4 58.78(12)
B6 B5 B4 107.97(16)
C1 B5 B9 105.69(16)
B6 B5 B9 108.21(18)
B4 B5 B9 60.05(14)
C1 B5 B10 106.01(17)
B6 B5 B10 59.87(14)
B4 B5 B10 108.49(18)
B9 B5 B10 60.54(14)
C1 B5 H5 123.9
B6 B5 H5 121.5
B4 B5 H5 121.6
B9 B5 H5 122.0
B10 B5 H5 121.8
C1 B6 C2 59.06(12)
C1 B6 B10 105.93(16)
C2 B6 B10 105.64(17)
C1 B6 B5 58.83(12)
C2 B6 B5 106.26(16)
B10 B6 B5 60.24(14)
C1 B6 B11 106.17(16)
C2 B6 B11 58.43(13)
B10 B6 B11 60.28(14)
B5 B6 B11 108.45(17)
C1 B6 H6 123.3
C2 B6 H6 123.5
B10 B6 H6 122.5
B5 B6 H6 121.7
B11 B6 H6 121.9
C2 B7 B11 58.69(13)
C2 B7 B12 105.66(17)
B11 B7 B12 60.16(14)
C2 B7 B8 105.75(17)
B11 B7 B8 108.27(17)
B12 B7 B8 60.34(14)
C2 B7 B3 59.51(12)
B11 B7 B3 107.80(16)
B12 B7 B3 107.58(18)
B8 B7 B3 59.26(14)
C2 B7 H7 123.8
B11 B7 H7 121.6
B12 B7 H7 122.1
B8 B7 H7 122.1
B3 B7 H7 121.9
B3 B8 B4 60.02(13)
B3 B8 B7 60.39(14)
B4 B8 B7 108.15(17)
B3 B8 B9 107.84(17)
B4 B8 B9 59.70(14)
B7 B8 B9 107.80(17)
B3 B8 B12 107.98(17)
B4 B8 B12 107.68(17)
B7 B8 B12 59.71(14)
B9 B8 B12 59.95(14)
B3 B8 H8 121.6
B4 B8 H8 121.8
B7 B8 H8 121.6
B9 B8 H8 121.9
B12 B8 H8 121.9
B4 B9 B5 59.88(13)
B4 B9 B12 108.01(17)
B5 B9 B12 107.67(17)
B4 B9 B8 59.93(14)
B5 B9 B8 107.70(17)
B12 B9 B8 60.13(14)
B4 B9 B10 107.75(17)
B5 B9 B10 59.77(14)
B12 B9 B10 59.85(14)
B8 B9 B10 107.83(18)
B4 B9 H9 121.8
B5 B9 H9 122.0
B12 B9 H9 121.7
B8 B9 H9 121.8
B10 B9 H9 121.9
B6 B10 B5 59.88(14)
B6 B10 B11 59.94(14)
B5 B10 B11 107.89(17)
B6 B10 B12 107.73(17)
B5 B10 B12 107.70(17)
B11 B10 B12 60.01(14)
B6 B10 B9 107.54(17)
B5 B10 B9 59.69(14)
B11 B10 B9 107.91(17)
B12 B10 B9 59.98(14)
B6 B10 H10 122.0
B5 B10 H10 121.9
B11 B10 H10 121.7
B12 B10 H10 121.8
B9 B10 H10 121.9
C2 B11 B6 59.49(13)
C2 B11 B7 58.69(13)
B6 B11 B7 107.83(17)
C2 B11 B10 106.08(17)
B6 B11 B10 59.78(14)
B7 B11 B10 108.19(18)
C2 B11 B12 105.52(17)
B6 B11 B12 107.72(18)
B7 B11 B12 59.98(14)
B10 B11 B12 60.15(14)
C2 B11 H11 123.8
B6 B11 H11 121.6
B7 B11 H11 121.7
B10 B11 H11 121.9
B12 B11 H11 122.3
B7 B12 B11 59.86(14)
B7 B12 B10 107.84(17)
B11 B12 B10 59.84(14)
B7 B12 B9 107.97(18)
B11 B12 B9 107.94(18)
B10 B12 B9 60.17(14)
B7 B12 B8 59.95(14)
B11 B12 B8 107.72(17)
B10 B12 B8 107.92(18)
B9 B12 B8 59.92(14)
B7 B12 H12 121.8
B11 B12 H12 121.9
B10 B12 H12 121.7
B9 B12 H12 121.6
B8 B12 H12 121.8
Si C15 H15A 109.5
Si C15 H15B 109.5
H15A C15 H15B 109.5
Si C15 H15C 109.5
H15A C15 H15C 109.5
H15B C15 H15C 109.5
Si C16 H16A 109.5
Si C16 H16B 109.5
H16A C16 H16B 109.5
Si C16 H16C 109.5
H16A C16 H16C 109.5
H16B C16 H16C 109.5
C22 C17 C18 118.7(2)
C22 C17 C2 120.13(19)
C18 C17 C2 121.19(18)
C19 C18 C17 120.3(2)
C19 C18 H18 119.9
C17 C18 H18 119.9
C20 C19 C18 120.7(2)
C20 C19 H19 119.7
C18 C19 H19 119.7
C19 C20 C21 119.6(2)
C19 C20 H20 120.2
C21 C20 H20 120.2
C20 C21 C22 120.4(2)
C20 C21 H21 119.8
C22 C21 H21 119.8
C21 C22 C17 120.3(2)
C21 C22 H22 119.8
C17 C22 H22 119.8

loop_
_geom_bond_atom_site_label_1
_geom_bond_atom_site_label_2
_geom_bond_distance
Si C15 1.849(2)
Si C16 1.853(2)
Si C1 1.914(2)
Si H 1.42(2)
C1 C2 1.703(3)
C1 B4 1.713(3)
C1 B5 1.717(3)
C1 B3 1.723(3)
C1 B6 1.726(3)
C2 C17 1.507(3)
C2 B11 1.709(3)
C2 B7 1.709(3)
C2 B6 1.728(3)
C2 B3 1.735(3)
B3 B8 1.763(3)
B3 B4 1.772(3)
B3 B7 1.784(3)
B3 H3 1.1200
B4 B5 1.771(3)
B4 B9 1.774(3)
B4 B8 1.779(4)
B4 H4 1.1200
B5 B6 1.770(3)
B5 B9 1.775(4)
B5 B10 1.777(4)
B5 H5 1.1200
B6 B10 1.770(3)
B6 B11 1.773(3)
B6 H6 1.1200
B7 B11 1.776(3)
B7 B12 1.779(4)
B7 B8 1.783(4)
B7 H7 1.1200
B8 B9 1.786(3)
B8 B12 1.790(4)
B8 H8 1.1200
B9 B12 1.787(4)
B9 B10 1.790(3)
B9 H9 1.1200
B10 B11 1.779(4)
B10 B12 1.784(3)
B10 H10 1.1200
B11 B12 1.782(4)
B11 H11 1.1200
B12 H12 1.1200
C15 H15A 0.9800
C15 H15B 0.9800
C15 H15C 0.9800
C16 H16A 0.9800
C16 H16B 0.9800
C16 H16C 0.9800
C17 C22 1.393(3)
C17 C18 1.394(3)
C18 C19 1.385(3)
C18 H18 0.9500
C19 C20 1.375(3)
C19 H19 0.9500
C20 C21 1.378(3)
C20 H20 0.9500
C21 C22 1.388(3)
C21 H21 0.9500
C22 H22 0.9500

loop_
_geom_torsion_atom_site_label_1
_geom_torsion_atom_site_label_2
_geom_torsion_atom_site_label_3
_geom_torsion_atom_site_label_4
_geom_torsion
Si C1 C2 C17 1.7(2)
